data_4083702
loop_
_publ_author_name
'Chung, Lai-Hon'
'Yeung, Chi-Fung'
'Ma, Dik-Lung'
'Leung, Chung-Hang'
'Wong, Chun-Yuen'

_publ_section_title
;
 Metal--Indolizine Zwitterion Complexes as a New Class of
 Organometallic Material: a Spectroscopic and Theoretical Investigation
;
_journal_name_full Organometallics
_journal_page_first 140618160703009
_journal_paper_doi 10.1021/om5003705
_journal_year 2014
_chemical_formula_sum 'C28 H38 Cl2 O7 Ru S4'
_chemical_formula_weight 786.79
_chemical_name_systematic
; 
 ? 
;
_space_group_IT_number 2
_symmetry_cell_setting triclinic
_symmetry_space_group_name_Hall '-P 1'
_symmetry_space_group_name_H-M 'P -1'
_atom_sites_solution_hydrogens geom
_atom_sites_solution_primary direct
_atom_sites_solution_secondary difmap
_audit_creation_method SHELXL-97
_cell_angle_alpha 111.203(5)
_cell_angle_beta 96.905(5)
_cell_angle_gamma 101.132(5)
_cell_formula_units_Z 2
_cell_length_a 11.2900(6)
_cell_length_b 12.1841(7)
_cell_length_c 12.9270(7)
_cell_measurement_reflns_used 7052
_cell_measurement_temperature 133(2)
_cell_measurement_theta_max 29.0529
_cell_measurement_theta_min 3.0535
_cell_volume 1591.16(17)
_computing_structure_refinement 'SHELXL-97 (Sheldrick, 1997)'
_computing_structure_solution 'SHELXS-97 (Sheldrick, 1990)'
_diffrn_ambient_temperature 133(2)
_diffrn_detector_area_resol_mean 16.1270
_diffrn_measured_fraction_theta_full 0.994
_diffrn_measured_fraction_theta_max 0.994
_diffrn_measurement_device_type 'Xcalibur, Sapphire3, Gemini ultra'
_diffrn_measurement_method '\w scans'
_diffrn_radiation_monochromator graphite
_diffrn_radiation_source 'fine-focus sealed tube'
_diffrn_radiation_type MoK\a
_diffrn_radiation_wavelength 0.71073
_diffrn_reflns_av_R_equivalents 0.0156
_diffrn_reflns_av_sigmaI/netI 0.0211
_diffrn_reflns_limit_h_max 9
_diffrn_reflns_limit_h_min -13
_diffrn_reflns_limit_k_max 15
_diffrn_reflns_limit_k_min -15
_diffrn_reflns_limit_l_max 15
_diffrn_reflns_limit_l_min -15
_diffrn_reflns_number 11912
_diffrn_reflns_theta_full 26.00
_diffrn_reflns_theta_max 26.00
_diffrn_reflns_theta_min 3.06
_exptl_absorpt_coefficient_mu 0.968
_exptl_absorpt_correction_T_max 1.00000
_exptl_absorpt_correction_T_min 0.87364
_exptl_absorpt_correction_type multi-scan
_exptl_absorpt_process_details 'CrysAlisPro, Agilent Technologies, Version 1.171.35.21'
_exptl_crystal_colour orange
_exptl_crystal_density_diffrn 1.642
_exptl_crystal_density_method 'not measured'
_exptl_crystal_description block
_exptl_crystal_F_000 808
_exptl_crystal_size_max 0.64
_exptl_crystal_size_mid 0.52
_exptl_crystal_size_min 0.46
_refine_diff_density_max 0.396
_refine_diff_density_min -0.428
_refine_diff_density_rms 0.061
_refine_ls_extinction_method none
_refine_ls_goodness_of_fit_ref 1.024
_refine_ls_hydrogen_treatment constr
_refine_ls_matrix_type full
_refine_ls_number_parameters 382
_refine_ls_number_reflns 6205
_refine_ls_number_restraints 0
_refine_ls_restrained_S_all 1.024
_refine_ls_R_factor_all 0.0248
_refine_ls_R_factor_gt 0.0214
_refine_ls_shift/su_max 0.002
_refine_ls_shift/su_mean 0.000
_refine_ls_structure_factor_coef Fsqd
_refine_ls_weighting_details 'calc w=1/[\s^2^(Fo^2^)+(0.0254P)^2^+1.2363P] where P=(Fo^2^+2Fc^2^)/3'
_refine_ls_weighting_scheme calc
_refine_ls_wR_factor_gt 0.0537
_refine_ls_wR_factor_ref 0.0557
_reflns_number_gt 5635
_reflns_number_total 6205
_reflns_threshold_expression >2sigma(I)
_cod_data_source_file om5003705_si_002.cif
_cod_data_source_block Complex-3c
_cod_depositor_comments
;
The following automatic conversions were performed:

'_symmetry_cell_setting' value 'Triclinic' changed to 'triclinic'
according to
/usr/data/users/saulius/crontab/automatic-downloads/rss-feeds/ACS/lib/dictionaries/cif_core.dic
dictionary named 'cif_core.dic' version 2.4.2 from 2011-04-26.

Automatic conversion script
Id: cif_fix_values 2281 2013-09-26 08:29:07Z andrius 
;
_cod_original_cell_volume 1591.15(17)
_cod_original_sg_symbol_H-M P-1
_cod_database_code 4083702

loop_
_symmetry_equiv_pos_as_xyz
'x, y, z'
'-x, -y, -z'

loop_
_atom_site_label
_atom_site_type_symbol
_atom_site_fract_x
_atom_site_fract_y
_atom_site_fract_z
_atom_site_U_iso_or_equiv
_atom_site_adp_type
_atom_site_occupancy
_atom_site_symmetry_multiplicity
_atom_site_calc_flag
_atom_site_refinement_flags
C1 C 0.77419(16) 0.82162(15) 0.79300(15) 0.0135(3) Uani 1 1 d .
C2 C 0.68170(16) 0.73577(16) 0.81631(15) 0.0147(3) Uani 1 1 d .
H2 H 0.6551 0.6572 0.7605 0.018 Uiso 1 1 calc R
C3 C 0.63033(16) 0.75626(16) 0.90828(15) 0.0150(4) Uani 1 1 d .
C4 C 0.66825(16) 0.87273(16) 1.00942(15) 0.0151(4) Uani 1 1 d .
C5 C 0.68682(16) 0.87128(17) 1.11825(16) 0.0168(4) Uani 1 1 d .
H5 H 0.6741 0.7971 1.1258 0.020 Uiso 1 1 calc R
C6 C 0.72362(16) 0.97805(17) 1.21409(15) 0.0170(4) Uani 1 1 d .
H6 H 0.7355 0.9754 1.2855 0.020 Uiso 1 1 calc R
C7 C 0.74297(16) 1.08994(17) 1.20416(16) 0.0172(4) Uani 1 1 d .
C8 C 0.72586(17) 1.09353(17) 1.09729(16) 0.0189(4) Uani 1 1 d .
H8 H 0.7401 1.1679 1.0900 0.023 Uiso 1 1 calc R
C9 C 0.68738(17) 0.98531(17) 1.00141(16) 0.0179(4) Uani 1 1 d .
H9 H 0.6741 0.9883 0.9302 0.021 Uiso 1 1 calc R
C10 C 0.8150(2) 1.30543(18) 1.29748(18) 0.0300(5) Uani 1 1 d .
H10A H 0.8823 1.3055 1.2586 0.045 Uiso 1 1 calc R
H10B H 0.8412 1.3680 1.3727 0.045 Uiso 1 1 calc R
H10C H 0.7474 1.3206 1.2568 0.045 Uiso 1 1 calc R
C11 C 0.52591(16) 0.66186(16) 0.90945(15) 0.0160(4) Uani 1 1 d .
C12 C 0.51435(17) 0.53726(16) 0.85190(15) 0.0179(4) Uani 1 1 d .
H12 H 0.5752 0.5118 0.8138 0.021 Uiso 1 1 calc R
C13 C 0.41410(18) 0.45198(17) 0.85089(16) 0.0204(4) Uani 1 1 d .
H13 H 0.4078 0.3695 0.8122 0.024 Uiso 1 1 calc R
C14 C 0.32207(17) 0.48833(17) 0.90748(16) 0.0195(4) Uani 1 1 d .
C15 C 0.33248(18) 0.61169(18) 0.96658(17) 0.0212(4) Uani 1 1 d .
H15 H 0.2720 0.6370 1.0053 0.025 Uiso 1 1 calc R
C16 C 0.43417(17) 0.69636(17) 0.96696(16) 0.0191(4) Uani 1 1 d .
H16 H 0.4412 0.7787 1.0069 0.023 Uiso 1 1 calc R
C17 C 0.13295(19) 0.4335(2) 0.96210(19) 0.0294(5) Uani 1 1 d .
H17A H 0.1690 0.4767 1.0415 0.044 Uiso 1 1 calc R
H17B H 0.0700 0.3626 0.9512 0.044 Uiso 1 1 calc R
H17C H 0.0972 0.4854 0.9343 0.044 Uiso 1 1 calc R
C18 C 0.92624(18) 0.84394(19) 0.95499(17) 0.0232(4) Uani 1 1 d .
H18A H 0.9072 0.8934 1.0245 0.035 Uiso 1 1 calc R
H18B H 1.0140 0.8550 0.9643 0.035 Uiso 1 1 calc R
H18C H 0.8869 0.7599 0.9358 0.035 Uiso 1 1 calc R
C19 C 0.95680(18) 1.11341(17) 0.74371(17) 0.0221(4) Uani 1 1 d .
H19A H 0.9630 1.1889 0.7328 0.027 Uiso 1 1 calc R
H19B H 1.0179 1.1300 0.8106 0.027 Uiso 1 1 calc R
C20 C 0.98658(17) 1.02093(17) 0.64189(17) 0.0200(4) Uani 1 1 d .
H20A H 1.0735 1.0451 0.6414 0.024 Uiso 1 1 calc R
H20B H 0.9392 1.0179 0.5727 0.024 Uiso 1 1 calc R
C21 C 0.96022(17) 0.77481(17) 0.50471(16) 0.0199(4) Uani 1 1 d .
H21A H 0.9261 0.8053 0.4512 0.024 Uiso 1 1 calc R
H21B H 1.0464 0.7797 0.5013 0.024 Uiso 1 1 calc R
C22 C 0.89151(18) 0.64217(17) 0.47011(17) 0.0223(4) Uani 1 1 d .
H22A H 0.9058 0.6206 0.5350 0.027 Uiso 1 1 calc R
H22B H 0.9263 0.5915 0.4112 0.027 Uiso 1 1 calc R
C23 C 0.75259(18) 0.61269(17) 0.42694(16) 0.0199(4) Uani 1 1 d .
H23A H 0.7223 0.5269 0.3780 0.024 Uiso 1 1 calc R
H23B H 0.7360 0.6592 0.3823 0.024 Uiso 1 1 calc R
C24 C 0.52090(17) 0.64844(17) 0.47338(16) 0.0200(4) Uani 1 1 d .
H24A H 0.5316 0.6965 0.4280 0.024 Uiso 1 1 calc R
H24B H 0.4752 0.5660 0.4237 0.024 Uiso 1 1 calc R
C25 C 0.45063(17) 0.70264(18) 0.56406(17) 0.0223(4) Uani 1 1 d .
H25A H 0.4275 0.6457 0.5992 0.027 Uiso 1 1 calc R
H25B H 0.3753 0.7127 0.5282 0.027 Uiso 1 1 calc R
C26 C 0.49937(18) 0.95909(18) 0.62073(17) 0.0215(4) Uani 1 1 d .
H26A H 0.5195 0.9415 0.5465 0.026 Uiso 1 1 calc R
H26B H 0.4114 0.9524 0.6125 0.026 Uiso 1 1 calc R
C27 C 0.57042(19) 1.08846(18) 0.70094(18) 0.0253(4) Uani 1 1 d .
H27A H 0.5275 1.1441 0.6851 0.030 Uiso 1 1 calc R
H27B H 0.5661 1.0965 0.7778 0.030 Uiso 1 1 calc R
C28 C 0.70595(19) 1.13087(17) 0.69800(17) 0.0219(4) Uani 1 1 d .
H28A H 0.7329 1.2190 0.7352 0.026 Uiso 1 1 calc R
H28B H 0.7149 1.1077 0.6198 0.026 Uiso 1 1 calc R
Cl1 Cl 0.71288(4) 0.89098(4) 0.47180(4) 0.01714(9) Uani 1 1 d .
Cl2 Cl 0.84555(4) 0.45399(4) 0.69597(4) 0.02039(10) Uani 1 1 d .
O1 O 0.88181(11) 0.87960(11) 0.86494(10) 0.0172(3) Uani 1 1 d .
O2 O 0.77634(12) 1.18980(12) 1.30392(11) 0.0214(3) Uani 1 1 d .
O3 O 0.22620(13) 0.39727(13) 0.90169(13) 0.0263(3) Uani 1 1 d .
O4 O 0.88983(18) 0.58341(16) 0.7455(2) 0.0600(6) Uani 1 1 d .
O5 O 0.72543(14) 0.42010(14) 0.71831(15) 0.0348(4) Uani 1 1 d .
O6 O 0.92771(16) 0.39932(19) 0.74166(16) 0.0480(5) Uani 1 1 d .
O7 O 0.83731(16) 0.41309(18) 0.57626(14) 0.0449(4) Uani 1 1 d .
Ru1 Ru 0.743589(12) 0.854428(12) 0.659343(11) 0.01072(5) Uani 1 1 d .
S1 S 0.80313(4) 1.06419(4) 0.76868(4) 0.01701(10) Uani 1 1 d .
S2 S 0.94981(4) 0.87047(4) 0.64723(4) 0.01603(10) Uani 1 1 d .
S3 S 0.67120(4) 0.64788(4) 0.54304(4) 0.01500(9) Uani 1 1 d .
S4 S 0.53792(4) 0.84978(4) 0.67484(4) 0.01631(10) Uani 1 1 d .

loop_
_atom_site_aniso_label
_atom_site_aniso_U_11
_atom_site_aniso_U_22
_atom_site_aniso_U_33
_atom_site_aniso_U_23
_atom_site_aniso_U_13
_atom_site_aniso_U_12
C1 0.0158(9) 0.0110(8) 0.0137(8) 0.0034(7) 0.0047(7) 0.0056(6)
C2 0.0172(9) 0.0127(8) 0.0136(8) 0.0053(7) 0.0022(7) 0.0033(7)
C3 0.0170(9) 0.0141(8) 0.0157(9) 0.0078(7) 0.0019(7) 0.0052(7)
C4 0.0147(9) 0.0169(9) 0.0150(9) 0.0065(7) 0.0049(7) 0.0054(7)
C5 0.0176(9) 0.0182(9) 0.0192(9) 0.0105(7) 0.0075(7) 0.0061(7)
C6 0.0156(9) 0.0246(10) 0.0131(9) 0.0081(7) 0.0052(7) 0.0078(7)
C7 0.0130(9) 0.0194(9) 0.0173(9) 0.0036(7) 0.0045(7) 0.0064(7)
C8 0.0218(10) 0.0165(9) 0.0216(10) 0.0090(8) 0.0068(8) 0.0074(7)
C9 0.0222(9) 0.0203(9) 0.0151(9) 0.0094(7) 0.0065(7) 0.0080(7)
C10 0.0395(13) 0.0178(10) 0.0244(11) 0.0011(8) 0.0044(9) 0.0045(9)
C11 0.0175(9) 0.0177(9) 0.0145(9) 0.0089(7) 0.0026(7) 0.0041(7)
C12 0.0225(10) 0.0185(9) 0.0146(9) 0.0073(7) 0.0067(7) 0.0066(7)
C13 0.0273(10) 0.0154(9) 0.0181(9) 0.0070(7) 0.0035(8) 0.0046(7)
C14 0.0185(9) 0.0213(9) 0.0192(9) 0.0118(8) 0.0011(7) 0.0001(7)
C15 0.0189(9) 0.0240(10) 0.0236(10) 0.0106(8) 0.0085(8) 0.0073(8)
C16 0.0204(9) 0.0160(9) 0.0211(10) 0.0063(8) 0.0050(7) 0.0064(7)
C17 0.0233(11) 0.0315(11) 0.0325(12) 0.0143(10) 0.0095(9) -0.0007(9)
C18 0.0212(10) 0.0314(11) 0.0189(10) 0.0150(8) -0.0020(7) 0.0045(8)
C19 0.0213(10) 0.0196(9) 0.0228(10) 0.0102(8) 0.0017(8) -0.0024(7)
C20 0.0164(9) 0.0213(9) 0.0236(10) 0.0130(8) 0.0038(7) 0.0003(7)
C21 0.0174(9) 0.0256(10) 0.0219(10) 0.0116(8) 0.0111(7) 0.0083(8)
C22 0.0240(10) 0.0215(10) 0.0275(11) 0.0107(8) 0.0139(8) 0.0119(8)
C23 0.0248(10) 0.0173(9) 0.0173(9) 0.0043(7) 0.0094(8) 0.0066(7)
C24 0.0160(9) 0.0213(9) 0.0187(9) 0.0066(8) -0.0002(7) 0.0009(7)
C25 0.0138(9) 0.0250(10) 0.0257(10) 0.0090(8) 0.0037(7) 0.0018(7)
C26 0.0225(10) 0.0292(10) 0.0216(10) 0.0143(8) 0.0079(8) 0.0161(8)
C27 0.0321(11) 0.0261(10) 0.0269(11) 0.0133(9) 0.0108(9) 0.0195(9)
C28 0.0323(11) 0.0179(9) 0.0211(10) 0.0111(8) 0.0062(8) 0.0115(8)
Cl1 0.0177(2) 0.0217(2) 0.0160(2) 0.01052(17) 0.00448(16) 0.00740(17)
Cl2 0.0184(2) 0.0225(2) 0.0207(2) 0.00756(18) 0.00647(17) 0.00679(17)
O1 0.0173(6) 0.0205(7) 0.0133(6) 0.0090(5) -0.0010(5) 0.0015(5)
O2 0.0240(7) 0.0182(7) 0.0166(7) 0.0007(5) 0.0036(5) 0.0063(5)
O3 0.0232(7) 0.0218(7) 0.0331(8) 0.0120(6) 0.0086(6) -0.0002(6)
O4 0.0500(12) 0.0262(9) 0.0848(16) 0.0031(10) 0.0231(11) -0.0015(8)
O5 0.0260(8) 0.0389(9) 0.0487(10) 0.0213(8) 0.0212(7) 0.0125(7)
O6 0.0341(10) 0.0763(13) 0.0543(12) 0.0429(10) 0.0088(8) 0.0269(9)
O7 0.0366(10) 0.0759(13) 0.0227(8) 0.0167(8) 0.0090(7) 0.0192(9)
Ru1 0.01114(8) 0.01233(8) 0.01053(8) 0.00600(6) 0.00309(5) 0.00372(5)
S1 0.0231(2) 0.0139(2) 0.0144(2) 0.00621(17) 0.00416(17) 0.00420(17)
S2 0.0123(2) 0.0206(2) 0.0183(2) 0.01073(18) 0.00428(16) 0.00458(17)
S3 0.0157(2) 0.0142(2) 0.0150(2) 0.00554(17) 0.00476(16) 0.00309(16)
S4 0.0140(2) 0.0221(2) 0.0168(2) 0.00967(18) 0.00626(17) 0.00777(17)

loop_
_atom_type_symbol
_atom_type_description
_atom_type_scat_dispersion_real
_atom_type_scat_dispersion_imag
_atom_type_scat_source
C C 0.0033 0.0016 'International Tables Vol C Tables 4.2.6.8 and 6.1.1.4'
H H 0.0000 0.0000 'International Tables Vol C Tables 4.2.6.8 and 6.1.1.4'
O O 0.0106 0.0060 'International Tables Vol C Tables 4.2.6.8 and 6.1.1.4'
S S 0.1246 0.1234 'International Tables Vol C Tables 4.2.6.8 and 6.1.1.4'
Cl Cl 0.1484 0.1585 'International Tables Vol C Tables 4.2.6.8 and 6.1.1.4'
Ru Ru -1.2594 0.8363 'International Tables Vol C Tables 4.2.6.8 and 6.1.1.4'

loop_
_geom_angle_atom_site_label_1
_geom_angle_atom_site_label_2
_geom_angle_atom_site_label_3
_geom_angle
O1 C1 C2 120.59(16)
O1 C1 Ru1 117.96(12)
C2 C1 Ru1 121.45(13)
C3 C2 C1 128.34(16)
C2 C3 C4 123.41(16)
C2 C3 C11 120.13(16)
C4 C3 C11 116.40(15)
C9 C4 C5 117.85(16)
C9 C4 C3 122.51(16)
C5 C4 C3 119.64(16)
C6 C5 C4 121.11(17)
C5 C6 C7 120.12(17)
O2 C7 C8 124.74(17)
O2 C7 C6 115.51(17)
C8 C7 C6 119.74(16)
C7 C8 C9 119.58(17)
C8 C9 C4 121.59(17)
C16 C11 C12 117.86(17)
C16 C11 C3 119.91(16)
C12 C11 C3 122.21(16)
C13 C12 C11 120.90(17)
C12 C13 C14 120.41(17)
O3 C14 C15 124.09(17)
O3 C14 C13 116.22(17)
C15 C14 C13 119.68(17)
C16 C15 C14 119.16(17)
C15 C16 C11 121.97(17)
C20 C19 S1 113.67(13)
C19 C20 S2 110.08(13)
C22 C21 S2 112.17(13)
C21 C22 C23 115.00(16)
C22 C23 S3 111.57(13)
C25 C24 S3 108.47(13)
C24 C25 S4 113.86(13)
C27 C26 S4 110.59(13)
C28 C27 C26 118.07(16)
C27 C28 S1 111.21(13)
O4 Cl2 O7 108.57(13)
O4 Cl2 O6 110.55(13)
O7 Cl2 O6 109.40(11)
O4 Cl2 O5 109.21(10)
O7 Cl2 O5 109.41(10)
O6 Cl2 O5 109.69(10)
C1 O1 C18 122.73(14)
C7 O2 C10 116.96(15)
C14 O3 C17 116.68(16)
C1 Ru1 S2 90.00(5)
C1 Ru1 S3 92.33(5)
S2 Ru1 S3 96.646(17)
C1 Ru1 S1 90.73(5)
S2 Ru1 S1 86.516(17)
S3 Ru1 S1 175.599(17)
C1 Ru1 S4 90.90(5)
S2 Ru1 S4 176.890(16)
S3 Ru1 S4 86.295(17)
S1 Ru1 S4 90.494(17)
C1 Ru1 Cl1 176.08(5)
S2 Ru1 Cl1 86.786(16)
S3 Ru1 Cl1 85.823(16)
S1 Ru1 Cl1 91.313(16)
S4 Ru1 Cl1 92.433(16)
C28 S1 C19 104.29(9)
C28 S1 Ru1 105.92(7)
C19 S1 Ru1 103.95(7)
C21 S2 C20 100.79(9)
C21 S2 Ru1 109.80(6)
C20 S2 Ru1 98.54(6)
C23 S3 C24 102.10(9)
C23 S3 Ru1 109.06(6)
C24 S3 Ru1 99.32(6)
C26 S4 C25 103.53(9)
C26 S4 Ru1 104.90(7)
C25 S4 Ru1 103.63(6)

loop_
_geom_bond_atom_site_label_1
_geom_bond_atom_site_label_2
_geom_bond_distance
C1 O1 1.327(2)
C1 C2 1.469(2)
C1 Ru1 1.9167(18)
C2 C3 1.349(3)
C3 C4 1.482(2)
C3 C11 1.485(2)
C4 C9 1.390(3)
C4 C5 1.404(3)
C5 C6 1.379(3)
C6 C7 1.393(3)
C7 O2 1.362(2)
C7 C8 1.389(3)
C8 C9 1.390(3)
C10 O2 1.428(2)
C11 C16 1.389(3)
C11 C12 1.399(3)
C12 C13 1.376(3)
C13 C14 1.392(3)
C14 O3 1.366(2)
C14 C15 1.391(3)
C15 C16 1.386(3)
C17 O3 1.428(3)
C18 O1 1.451(2)
C19 C20 1.515(3)
C19 S1 1.8294(19)
C20 S2 1.8282(19)
C21 C22 1.524(3)
C21 S2 1.8216(19)
C22 C23 1.526(3)
C23 S3 1.8163(18)
C24 C25 1.518(3)
C24 S3 1.8254(19)
C25 S4 1.8323(19)
C26 C27 1.527(3)
C26 S4 1.8102(19)
C27 C28 1.527(3)
C28 S1 1.827(2)
Cl1 Ru1 2.6143(5)
Cl2 O4 1.4264(18)
Cl2 O7 1.4287(16)
Cl2 O6 1.4298(17)
Cl2 O5 1.4344(15)
Ru1 S2 2.3275(5)
Ru1 S3 2.3313(5)
Ru1 S1 2.3402(5)
Ru1 S4 2.3461(5)
